data_7236945
loop_
_publ_author_name
'Yang, Shuaijun'
'Chu, Ming'
'Miao, Qian'

_publ_section_title
;
 Connecting two phenazines with a four-membered ring: the synthesis,
 properties and applications of cyclobuta[1,2-b:3,4-b&#x2032;]diphenazines
;
_journal_issue 14
_journal_name_full 'Journal of Materials Chemistry C'
_journal_page_first 3651
_journal_paper_doi 10.1039/C7TC04092J
_journal_volume 6
_journal_year 2018
_chemical_formula_sum 'C68 H92 N4 Si4'
_chemical_formula_weight 1077.81
_chemical_name_systematic 2,3,10,11-tetrakis(triisopropylsilylethynyl)-cyclobuta[1,2-b:3,4-b']diphenazine
_space_group_crystal_system triclinic
_space_group_IT_number 2
_space_group_name_Hall '-P 1'
_space_group_name_H-M_alt 'P -1'
_atom_sites_solution_hydrogens geom
_audit_creation_method SHELXL-2014/6
_audit_update_record
;
2017-08-23 deposited with the CCDC.
2017-10-12 downloaded from the CCDC.
;
_cell_angle_alpha 66.8512(15)
_cell_angle_beta 71.1741(14)
_cell_angle_gamma 70.6227(14)
_cell_formula_units_Z 1
_cell_length_a 11.3043(5)
_cell_length_b 12.8623(7)
_cell_length_c 13.6784(7)
_cell_measurement_reflns_used 293
_cell_measurement_temperature 299(2)
_cell_measurement_theta_max 15
_cell_measurement_theta_min 15
_cell_volume 1682.20(15)
_computing_cell_refinement 'BRUKER D8VENTURE DIFFRACTOMETER'
_computing_data_collection 'BRUKER D8VENTURE DIFFRACTOMETER'
_computing_data_reduction 'BRUKER D8VENTURE DIFFRACTOMETER'
_computing_molecular_graphics 'BRUKER SHELXTL'
_computing_publication_material 'BRUKER SHELXTL'
_computing_structure_refinement 'SHELXL-2014/6 (Sheldrick, 2014)'
_diffrn_ambient_temperature 299(2)
_diffrn_measured_fraction_theta_full 0.997
_diffrn_measured_fraction_theta_max 0.997
_diffrn_measurement_device_type 'BRUKER D8VENTURE DIFFRACTOMETER'
_diffrn_measurement_method 'PHI & OMEGA SCAN'
_diffrn_radiation_type MoK\a
_diffrn_radiation_wavelength 0.71073
_diffrn_reflns_av_R_equivalents 0.0466
_diffrn_reflns_av_unetI/netI 0.0259
_diffrn_reflns_Laue_measured_fraction_full 0.997
_diffrn_reflns_Laue_measured_fraction_max 0.997
_diffrn_reflns_limit_h_max 13
_diffrn_reflns_limit_h_min -13
_diffrn_reflns_limit_k_max 15
_diffrn_reflns_limit_k_min -15
_diffrn_reflns_limit_l_max 16
_diffrn_reflns_limit_l_min -16
_diffrn_reflns_number 60357
_diffrn_reflns_point_group_measured_fraction_full 0.997
_diffrn_reflns_point_group_measured_fraction_max 0.997
_diffrn_reflns_theta_full 25.242
_diffrn_reflns_theta_max 25.249
_diffrn_reflns_theta_min 2.184
_exptl_absorpt_coefficient_mu 0.128
_exptl_absorpt_correction_T_max 0.7456
_exptl_absorpt_correction_T_min 0.6749
_exptl_absorpt_correction_type multi-scan
_exptl_crystal_colour red
_exptl_crystal_density_diffrn 1.064
_exptl_crystal_description block
_exptl_crystal_F_000 584
_exptl_crystal_size_max 0.500
_exptl_crystal_size_mid 0.400
_exptl_crystal_size_min 0.300
_refine_diff_density_max 0.415
_refine_diff_density_min -0.281
_refine_diff_density_rms 0.044
_refine_ls_extinction_method none
_refine_ls_goodness_of_fit_ref 1.045
_refine_ls_hydrogen_treatment constr
_refine_ls_matrix_type full
_refine_ls_number_parameters 343
_refine_ls_number_reflns 6101
_refine_ls_number_restraints 6
_refine_ls_restrained_S_all 1.070
_refine_ls_R_factor_all 0.1003
_refine_ls_R_factor_gt 0.0720
_refine_ls_shift/su_max 0.000
_refine_ls_shift/su_mean 0.000
_refine_ls_structure_factor_coef Fsqd
_refine_ls_weighting_details 'w=1/[\s^2^(Fo^2^)+(0.1153P)^2^+0.7536P] where P=(Fo^2^+2Fc^2^)/3'
_refine_ls_weighting_scheme calc
_refine_ls_wR_factor_gt 0.1997
_refine_ls_wR_factor_ref 0.2252
_reflns_Friedel_coverage 0.000
_reflns_number_gt 4298
_reflns_number_total 6101
_reflns_threshold_expression 'I > 2\s(I)'
_cod_data_source_file c7tc04092j2.cif
_cod_data_source_block o-TIPS-CBDP
_cod_original_cell_volume 1682.21(15)
_cod_database_code 7236945
_shelx_space_group_comment
;
The symmetry employed for this shelxl refinement is uniquely defined
by the following loop, which should always be used as a source of
symmetry information in preference to the above space-group names.
They are only intended as comments.
;
_shelx_estimated_absorpt_t_min 0.939
_shelx_estimated_absorpt_t_max 0.963
_shelxl_version_number 2014/6

loop_
_space_group_symop_operation_xyz
'x, y, z'
'-x, -y, -z'

loop_
_atom_site_label
_atom_site_type_symbol
_atom_site_fract_x
_atom_site_fract_y
_atom_site_fract_z
_atom_site_U_iso_or_equiv
_atom_site_adp_type
_atom_site_occupancy
_atom_site_site_symmetry_order
_atom_site_calc_flag
_atom_site_refinement_flags_posn
_atom_site_refinement_flags_adp
Si1 Si 0.62544(8) 0.67241(8) 0.10490(7) 0.0724(3) Uani 1 1 d . .
Si2 Si 0.85734(11) 0.11527(8) 0.26364(10) 0.0926(4) Uani 1 1 d . .
N1 N 1.2439(2) 0.34005(18) 0.44269(19) 0.0598(6) Uani 1 1 d . .
N2 N 1.1391(2) 0.58308(18) 0.38851(18) 0.0568(6) Uani 1 1 d . .
C1 C 1.2984(3) 0.4094(2) 0.4553(2) 0.0546(6) Uani 1 1 d . .
C2 C 1.4168(3) 0.3579(2) 0.4920(2) 0.0642(7) Uani 1 1 d . .
H2B H 1.4528 0.2782 0.5099 0.077 Uiso 1 1 calc R U
C3 C 1.4721(3) 0.4313(2) 0.4990(2) 0.0578(7) Uani 1 1 d . .
C4 C 1.4159(3) 0.5545(2) 0.4762(2) 0.0574(7) Uani 1 1 d . .
C5 C 1.3039(3) 0.6067(2) 0.4447(2) 0.0588(7) Uani 1 1 d . .
H5A H 1.2674 0.6857 0.4332 0.071 Uiso 1 1 calc R U
C6 C 1.2439(2) 0.5332(2) 0.4299(2) 0.0533(6) Uani 1 1 d . .
C7 C 1.0868(2) 0.5130(2) 0.3720(2) 0.0526(6) Uani 1 1 d . .
C8 C 0.9803(3) 0.5624(2) 0.3222(2) 0.0590(7) Uani 1 1 d . .
H8A H 0.9462 0.6423 0.3034 0.071 Uiso 1 1 calc R U
C9 C 0.9265(2) 0.4948(2) 0.3012(2) 0.0560(6) Uani 1 1 d . .
C10 C 0.9761(3) 0.3709(2) 0.3334(2) 0.0568(6) Uani 1 1 d . .
C11 C 1.0779(3) 0.3226(2) 0.3825(2) 0.0596(7) Uani 1 1 d . .
H11A H 1.1085 0.2422 0.4046 0.071 Uiso 1 1 calc R U
C12 C 1.1377(2) 0.3912(2) 0.4008(2) 0.0539(6) Uani 1 1 d . .
C13 C 0.8242(3) 0.5483(2) 0.2439(2) 0.0633(7) Uani 1 1 d . .
C14 C 0.7428(3) 0.5966(3) 0.1916(3) 0.0716(8) Uani 1 1 d . .
C15 C 0.5650(4) 0.8251(3) 0.1088(4) 0.1025(13) Uani 1 1 d . .
H15A H 0.5016 0.8649 0.0631 0.123 Uiso 1 1 calc R U
C16 C 0.4968(6) 0.8315(5) 0.2213(5) 0.150(2) Uani 1 1 d . .
H16A H 0.4309 0.7889 0.2509 0.225 Uiso 1 1 calc R U
H16B H 0.5573 0.7984 0.2674 0.225 Uiso 1 1 calc R U
H16C H 0.4586 0.9113 0.2175 0.225 Uiso 1 1 calc R U
C17 C 0.6696(6) 0.8922(5) 0.0609(6) 0.163(2) Uani 1 1 d . .
H17A H 0.7126 0.8875 -0.0108 0.245 Uiso 1 1 calc R U
H17B H 0.6319 0.9721 0.0567 0.245 Uiso 1 1 calc R U
H17C H 0.7306 0.8592 0.1067 0.245 Uiso 1 1 calc R U
C18 C 0.7122(5) 0.6697(6) -0.0359(4) 0.1304(18) Uani 1 1 d . .
H18A H 0.7705 0.7192 -0.0520 0.157 Uiso 1 1 calc R U
C19 C 0.8016(8) 0.5712(7) -0.0505(5) 0.206(4) Uani 1 1 d . .
H19A H 0.8426 0.5323 0.0102 0.309 Uiso 1 1 calc R U
H19B H 0.7597 0.5202 -0.0555 0.309 Uiso 1 1 calc R U
H19C H 0.8651 0.5922 -0.1165 0.309 Uiso 1 1 calc R U
C20 C 0.6364(6) 0.7442(7) -0.1225(4) 0.167(3) Uani 1 1 d . .
H20A H 0.5778 0.8097 -0.1022 0.250 Uiso 1 1 calc R U
H20B H 0.6942 0.7711 -0.1908 0.250 Uiso 1 1 calc R U
H20C H 0.5888 0.6991 -0.1297 0.250 Uiso 1 1 calc R U
C21 C 0.4924(4) 0.5943(4) 0.1687(3) 0.0956(12) Uani 1 1 d . .
H21A H 0.4614 0.5977 0.2433 0.115 Uiso 1 1 calc R U
C22 C 0.5381(6) 0.4648(5) 0.1809(4) 0.1400(19) Uani 1 1 d . .
H22A H 0.6112 0.4312 0.2138 0.210 Uiso 1 1 calc R U
H22B H 0.4700 0.4266 0.2262 0.210 Uiso 1 1 calc R U
H22C H 0.5619 0.4554 0.1104 0.210 Uiso 1 1 calc R U
C23 C 0.3755(4) 0.6541(6) 0.1165(5) 0.160(2) Uani 1 1 d . .
H23A H 0.3503 0.7350 0.1105 0.239 Uiso 1 1 calc R U
H23B H 0.3975 0.6467 0.0452 0.239 Uiso 1 1 calc R U
H23C H 0.3056 0.6180 0.1611 0.239 Uiso 1 1 calc R U
C24 C 0.9237(3) 0.2972(3) 0.3111(3) 0.0662(7) Uani 1 1 d . .
C25 C 0.8904(3) 0.2287(3) 0.2932(3) 0.0781(9) Uani 1 1 d . .
C26 C 0.8360(6) 0.1778(5) 0.1194(5) 0.1279(17) Uani 1 1 d . .
H26A H 0.7541 0.2362 0.1212 0.154 Uiso 1 1 calc R U
C27 C 0.8197(9) 0.0918(6) 0.0774(7) 0.226(4) Uani 1 1 d . .
H27A H 0.7569 0.0508 0.1303 0.339 Uiso 1 1 calc R U
H27B H 0.7914 0.1328 0.0102 0.339 Uiso 1 1 calc R U
H27C H 0.9004 0.0373 0.0651 0.339 Uiso 1 1 calc R U
C28 C 0.9319(8) 0.2410(8) 0.0391(6) 0.202(3) Uani 1 1 d . .
H28A H 0.9418 0.2954 0.0663 0.302 Uiso 1 1 calc R U
H28B H 1.0129 0.1868 0.0267 0.302 Uiso 1 1 calc R U
H28C H 0.9038 0.2823 -0.0281 0.302 Uiso 1 1 calc R U
C29 C 0.6952(8) 0.0913(8) 0.3591(7) 0.186(3) Uani 1 1 d . .
H29A H 0.7173 0.0096 0.3628 0.224 Uiso 1 1 calc R U
C30 C 0.5946(10) 0.1120(19) 0.3303(11) 0.471(16) Uani 1 1 d . .
H30A H 0.6125 0.1310 0.2525 0.706 Uiso 1 1 calc R U
H30B H 0.5589 0.0447 0.3646 0.706 Uiso 1 1 calc R U
H30C H 0.5341 0.1764 0.3513 0.706 Uiso 1 1 calc R U
C31 C 0.7001(10) 0.0580(8) 0.4783(7) 0.226(4) Uani 1 1 d . .
H31A H 0.7870 0.0457 0.4830 0.340 Uiso 1 1 calc R U
H31B H 0.6458 0.1197 0.5068 0.340 Uiso 1 1 calc R U
H31C H 0.6707 -0.0121 0.5201 0.340 Uiso 1 1 calc R U
C32 C 0.9963(8) -0.0116(5) 0.2851(7) 0.179(3) Uani 1 1 d . U
H32A H 0.9658 -0.0317 0.3644 0.215 Uiso 1 1 calc R U
C33 C 1.1049(8) -0.0079(8) 0.2908(13) 0.347(9) Uani 1 1 d . .
H33A H 1.1010 0.0688 0.2885 0.521 Uiso 1 1 calc R U
H33B H 1.1260 -0.0635 0.3579 0.521 Uiso 1 1 calc R U
H33C H 1.1697 -0.0260 0.2304 0.521 Uiso 1 1 calc R U
C34 C 0.9765(12) -0.1221(5) 0.2870(10) 0.290(6) Uani 1 1 d . .
H34A H 0.8898 -0.1098 0.2820 0.436 Uiso 1 1 calc R U
H34B H 1.0353 -0.1449 0.2264 0.436 Uiso 1 1 calc R U
H34C H 0.9916 -0.1824 0.3539 0.436 Uiso 1 1 calc R U

loop_
_atom_site_aniso_label
_atom_site_aniso_U_11
_atom_site_aniso_U_22
_atom_site_aniso_U_33
_atom_site_aniso_U_23
_atom_site_aniso_U_13
_atom_site_aniso_U_12
Si1 0.0632(5) 0.0830(6) 0.0760(6) -0.0217(4) -0.0318(4) -0.0121(4)
Si2 0.1003(8) 0.0649(6) 0.1418(10) -0.0433(6) -0.0548(7) -0.0165(5)
N1 0.0653(14) 0.0490(12) 0.0738(15) -0.0198(11) -0.0311(11) -0.0089(10)
N2 0.0586(13) 0.0501(12) 0.0683(14) -0.0214(10) -0.0249(11) -0.0074(10)
C1 0.0599(15) 0.0521(14) 0.0585(15) -0.0201(12) -0.0220(12) -0.0101(12)
C2 0.0732(18) 0.0487(15) 0.0799(19) -0.0207(13) -0.0389(15) -0.0042(13)
C3 0.0624(16) 0.0556(15) 0.0632(16) -0.0209(12) -0.0284(13) -0.0073(12)
C4 0.0649(16) 0.0550(15) 0.0632(16) -0.0227(12) -0.0275(13) -0.0103(12)
C5 0.0647(16) 0.0496(14) 0.0708(17) -0.0232(13) -0.0268(13) -0.0077(12)
C6 0.0560(14) 0.0524(14) 0.0559(14) -0.0196(12) -0.0191(12) -0.0090(11)
C7 0.0542(14) 0.0513(14) 0.0564(15) -0.0190(11) -0.0163(12) -0.0118(11)
C8 0.0596(16) 0.0513(15) 0.0690(17) -0.0199(13) -0.0233(13) -0.0071(12)
C9 0.0567(15) 0.0585(15) 0.0590(15) -0.0206(12) -0.0195(12) -0.0126(12)
C10 0.0600(15) 0.0557(15) 0.0617(16) -0.0218(12) -0.0186(12) -0.0139(12)
C11 0.0682(17) 0.0477(14) 0.0697(17) -0.0198(12) -0.0257(14) -0.0109(12)
C12 0.0579(15) 0.0502(14) 0.0580(15) -0.0198(12) -0.0199(12) -0.0084(12)
C13 0.0648(17) 0.0593(16) 0.0748(18) -0.0244(14) -0.0252(15) -0.0129(13)
C14 0.0699(18) 0.0671(18) 0.086(2) -0.0240(16) -0.0347(16) -0.0108(15)
C15 0.101(3) 0.083(2) 0.122(3) -0.016(2) -0.059(3) -0.008(2)
C16 0.181(5) 0.104(3) 0.156(5) -0.063(3) -0.030(4) -0.003(3)
C17 0.170(5) 0.101(4) 0.222(7) -0.025(4) -0.064(5) -0.050(4)
C18 0.107(3) 0.171(5) 0.088(3) -0.035(3) -0.026(3) -0.005(3)
C19 0.220(7) 0.223(8) 0.112(4) -0.077(5) -0.019(5) 0.037(6)
C20 0.166(5) 0.247(8) 0.080(3) -0.034(4) -0.047(3) -0.042(5)
C21 0.085(2) 0.143(4) 0.082(2) -0.049(2) -0.0151(19) -0.044(2)
C22 0.172(5) 0.144(5) 0.138(4) -0.049(3) -0.017(4) -0.091(4)
C23 0.083(3) 0.260(8) 0.161(5) -0.063(5) -0.045(3) -0.060(4)
C24 0.0684(18) 0.0591(16) 0.082(2) -0.0260(14) -0.0317(15) -0.0095(14)
C25 0.084(2) 0.0612(18) 0.107(3) -0.0319(17) -0.0438(19) -0.0111(16)
C26 0.150(4) 0.123(4) 0.157(5) -0.075(3) -0.069(4) -0.019(3)
C27 0.347(11) 0.172(6) 0.260(9) -0.119(6) -0.179(9) -0.017(7)
C28 0.232(8) 0.259(9) 0.141(5) -0.048(6) -0.048(6) -0.105(8)
C29 0.216(7) 0.216(7) 0.185(7) -0.044(6) -0.041(6) -0.150(7)
C30 0.176(10) 0.90(5) 0.292(15) -0.063(19) -0.066(10) -0.219(18)
C31 0.274(10) 0.225(9) 0.171(7) -0.028(6) -0.015(7) -0.123(8)
C32 0.184(5) 0.104(4) 0.290(7) -0.085(4) -0.129(5) 0.014(4)
C33 0.135(6) 0.157(7) 0.76(3) -0.171(12) -0.166(11) 0.046(5)
C34 0.433(15) 0.075(4) 0.429(15) -0.102(6) -0.271(13) 0.053(6)

loop_
_atom_type_symbol
_atom_type_description
_atom_type_scat_dispersion_real
_atom_type_scat_dispersion_imag
_atom_type_scat_source
C C 0.0033 0.0016 'International Tables Vol C Tables 4.2.6.8 and 6.1.1.4'
H H 0.0000 0.0000 'International Tables Vol C Tables 4.2.6.8 and 6.1.1.4'
N N 0.0061 0.0033 'International Tables Vol C Tables 4.2.6.8 and 6.1.1.4'
Si Si 0.0817 0.0704 'International Tables Vol C Tables 4.2.6.8 and 6.1.1.4'

loop_
_geom_angle_atom_site_label_1
_geom_angle_atom_site_label_2
_geom_angle_atom_site_label_3
_geom_angle
_geom_angle_site_symmetry_3
C14 Si1 C18 107.12(19) .
C14 Si1 C15 107.25(16) .
C18 Si1 C15 110.8(2) .
C14 Si1 C21 105.89(17) .
C18 Si1 C21 114.9(2) .
C15 Si1 C21 110.4(2) .
C25 Si2 C32 106.6(2) .
C25 Si2 C26 106.98(19) .
C32 Si2 C26 113.4(3) .
C25 Si2 C29 105.1(3) .
C32 Si2 C29 115.8(4) .
C26 Si2 C29 108.3(3) .
C1 N1 C12 116.8(2) .
C6 N2 C7 117.0(2) .
N1 C1 C2 117.7(2) .
N1 C1 C6 121.7(2) .
C2 C1 C6 120.6(2) .
C3 C2 C1 116.0(2) .
C2 C3 C4 123.2(2) .
C2 C3 C4 146.7(3) 2_866
C4 C3 C4 90.1(2) 2_866
C5 C4 C3 123.2(2) .
C5 C4 C3 146.8(3) 2_866
C3 C4 C3 89.9(2) 2_866
C4 C5 C6 115.9(2) .
N2 C6 C5 118.0(2) .
N2 C6 C1 121.1(2) .
C5 C6 C1 120.9(2) .
N2 C7 C8 119.3(2) .
N2 C7 C12 121.7(2) .
C8 C7 C12 119.0(2) .
C9 C8 C7 121.2(2) .
C8 C9 C13 119.9(2) .
C8 C9 C10 119.6(2) .
C13 C9 C10 120.5(2) .
C11 C10 C24 119.2(2) .
C11 C10 C9 119.5(2) .
C24 C10 C9 121.3(2) .
C10 C11 C12 121.6(2) .
N1 C12 C11 119.4(2) .
N1 C12 C7 121.6(2) .
C11 C12 C7 119.0(2) .
C14 C13 C9 176.5(3) .
C13 C14 Si1 176.8(3) .
C16 C15 C17 110.1(5) .
C16 C15 Si1 112.8(3) .
C17 C15 Si1 112.9(4) .
C19 C18 C20 118.1(5) .
C19 C18 Si1 119.6(4) .
C20 C18 Si1 114.7(4) .
C22 C21 C23 112.4(4) .
C22 C21 Si1 113.2(3) .
C23 C21 Si1 114.0(3) .
C25 C24 C10 174.1(3) .
C24 C25 Si2 173.9(3) .
C28 C26 C27 109.9(6) .
C28 C26 Si2 115.8(4) .
C27 C26 Si2 114.2(5) .
C30 C29 C31 122.8(10) .
C30 C29 Si2 125.7(9) .
C31 C29 Si2 111.1(5) .
C33 C32 C34 120.3(7) .
C33 C32 Si2 124.7(6) .
C34 C32 Si2 114.8(6) .

loop_
_geom_bond_atom_site_label_1
_geom_bond_atom_site_label_2
_geom_bond_distance
_geom_bond_site_symmetry_2
Si1 C14 1.834(3) .
Si1 C18 1.866(5) .
Si1 C15 1.869(4) .
Si1 C21 1.871(4) .
Si2 C25 1.832(3) .
Si2 C32 1.854(6) .
Si2 C26 1.878(5) .
Si2 C29 1.917(7) .
N1 C1 1.326(3) .
N1 C12 1.351(3) .
N2 C6 1.333(3) .
N2 C7 1.346(3) .
C1 C2 1.438(4) .
C1 C6 1.445(4) .
C2 C3 1.339(4) .
C3 C4 1.443(4) .
C3 C4 1.494(4) 2_866
C4 C5 1.342(4) .
C4 C3 1.494(4) 2_866
C5 C6 1.435(4) .
C7 C8 1.414(3) .
C7 C12 1.416(4) .
C8 C9 1.367(4) .
C9 C13 1.434(4) .
C9 C10 1.436(4) .
C10 C11 1.363(4) .
C10 C24 1.436(4) .
C11 C12 1.406(4) .
C13 C14 1.201(4) .
C15 C16 1.504(7) .
C15 C17 1.519(7) .
C18 C19 1.374(8) .
C18 C20 1.508(6) .
C21 C22 1.527(7) .
C21 C23 1.533(6) .
C24 C25 1.194(4) .
C26 C28 1.469(8) .
C26 C27 1.513(7) .
C29 C30 1.235(11) .
C29 C31 1.530(10) .
C32 C33 1.273(9) .
C32 C34 1.500(9) .
